data_1575153
loop_
_publ_author_name
'Dubrawski, Zachary'
'Del Rosal, Iker'
'Jeanneau, Erwann'
'Maron, Laurent'
'Thieuleux, Chlo&#xe9;'
'Camp, Cl&#xe9;ment'

_publ_section_title
;
 Synergistic C-H bond activation across molybdenum-iridium multiply bonded
 complexes: a cascade of transformations.
;
_journal_issue 32
_journal_name_full 'Chemical science'
_journal_page_first 14564
_journal_page_last 14577
_journal_paper_doi 10.1039/d5sc03465e
_journal_volume 16
_journal_year 2025
_chemical_formula_moiety 'C16 H33 Ir Mo N3'
_chemical_formula_sum 'C16 H33 Ir Mo N3'
_chemical_formula_weight 555.59
_space_group_crystal_system monoclinic
_space_group_IT_number 14
_space_group_name_Hall '-P 2ybc'
_space_group_name_H-M_alt 'P 1 21/c 1'
_atom_sites_solution_hydrogens geom
_atom_sites_solution_primary dual
_audit_creation_date 2024-01-15
_audit_creation_method
;
Olex2 1.5-ac6-015
(compiled 2023.12.04 svn.r209d9fb2 for Rigaku Oxford Diffraction, GUI svn.r6873)
;
_audit_update_record
;
2024-12-16 deposited with the CCDC.	2025-07-16 downloaded from the CCDC.
;
_cell_angle_alpha 90
_cell_angle_beta 90.251(2)
_cell_angle_gamma 90
_cell_formula_units_Z 4
_cell_length_a 18.3443(4)
_cell_length_b 8.22852(16)
_cell_length_c 13.3820(3)
_cell_measurement_reflns_used 28376
_cell_measurement_temperature 100.0(2)
_cell_measurement_theta_max 30.1480
_cell_measurement_theta_min 2.6990
_cell_volume 2019.95(7)
_computing_cell_refinement 'CrysAlisPro 1.171.43.105a (Rigaku OD, 2024)'
_computing_data_collection 'CrysAlisPro system (CCD 43.105a 64-bit (release 11-01-2024))'
_computing_data_reduction 'CrysAlisPro 1.171.43.105a (Rigaku OD, 2024)'
_computing_molecular_graphics 'Olex2 1.5-ac6-015 (Dolomanov et al., 2009)'
_computing_publication_material 'Olex2 1.5-ac6-015 (Dolomanov et al., 2009)'
_computing_structure_refinement 'SHELXL 2018/3 (Sheldrick, 2015)'
_computing_structure_solution 'SHELXT  (Sheldrick, 2015)'
_diffrn_ambient_environment N~2~
_diffrn_ambient_temperature 100.0(2)
_diffrn_detector 'Hybrid Pixel Array Detector'
_diffrn_detector_area_resol_mean 10.0000
_diffrn_detector_type 'HyPix-Arc 100'
_diffrn_measured_fraction_theta_full 0.999
_diffrn_measured_fraction_theta_max 0.894
_diffrn_measurement_details
;
List of Runs (angles in degrees, time in seconds):

  # Type    Start    End  Width  t~exp~   \w     \q     \k     \f   Frames
#--------------------------------------------------------------------------
  1  \w    -60.00   8.00   0.50    1.23    --   -7.80 -57.00 120.00  136
  2  \w    -60.00   8.00   0.50    1.23    --   -7.80 -57.00  60.00  136
  3  \w    -40.00  11.00   0.50    1.23    --   -7.80 -66.00-107.00  102
  4  \w    -89.00 -40.00   0.50    1.23    --   -7.80 -19.00-150.00   98
  5  \w    -89.00 -40.00   0.50    1.23    --   -7.80 -19.00 -30.00   98
  6  \w    -23.00  39.00   0.50    1.23    --   -7.80  57.00 -60.00  124
  7  \w    -72.00 -40.00   0.50    1.23    --    8.74 -19.00  90.00   64
  8  \w    -72.00 -40.00   0.50    1.23    --    8.74 -19.00 120.00   64
  9  \w     -7.00  18.00   0.50    1.23    --    8.74  57.00  60.00   50
 10  \w    -72.00 -40.00   0.50    1.23    --    8.74 -19.00 150.00   64
 11  \w    -40.00  27.00   0.50    1.23    --    8.74 -66.00-107.00  134
 12  \w    -72.00 -40.00   0.50    1.23    --    8.74 -19.00-120.00   64
 13  \w    -72.00 -40.00   0.50    1.23    --    8.74 -19.00-150.00   64
 14  \w    -72.00 -40.00   0.50    1.23    --    8.74 -19.00-180.00   64
 15  \w    -72.00 -40.00   0.50    1.23    --    8.74 -19.00  30.00   64
 16  \w     -4.00  46.00   0.50    1.23    --    8.74 -99.00 -30.00  100
 17  \w     -4.00  46.00   0.50    1.23    --    8.74 -99.00  60.00  100
 18  \w     -4.00  46.00   0.50    1.23    --    8.74 -99.00-180.00  100
;
_diffrn_measurement_device 'four-circle diffractometer'
_diffrn_measurement_device_type 'XtaLAB Synergy, Dualflex, HyPix-Arc 100'
_diffrn_measurement_method '\w scans'
_diffrn_orient_matrix_type 'CrysAlisPro convention (1999,Acta A55,543-557)'
_diffrn_orient_matrix_UB_11 0.0236900000
_diffrn_orient_matrix_UB_12 -0.0502491000
_diffrn_orient_matrix_UB_13 0.0283612000
_diffrn_orient_matrix_UB_21 0.0305036000
_diffrn_orient_matrix_UB_22 0.0423488000
_diffrn_orient_matrix_UB_23 -0.0193466000
_diffrn_orient_matrix_UB_31 -0.0018021000
_diffrn_orient_matrix_UB_32 0.0557806000
_diffrn_orient_matrix_UB_33 0.0403901000
_diffrn_radiation_monochromator mirror
_diffrn_radiation_probe x-ray
_diffrn_radiation_type 'Mo K\a'
_diffrn_radiation_wavelength 0.71073
_diffrn_reflns_av_R_equivalents 0.0822
_diffrn_reflns_av_unetI/netI 0.0464
_diffrn_reflns_Laue_measured_fraction_full 0.999
_diffrn_reflns_Laue_measured_fraction_max 0.894
_diffrn_reflns_limit_h_max 25
_diffrn_reflns_limit_h_min -24
_diffrn_reflns_limit_k_max 11
_diffrn_reflns_limit_k_min -10
_diffrn_reflns_limit_l_max 18
_diffrn_reflns_limit_l_min -18
_diffrn_reflns_number 46772
_diffrn_reflns_point_group_measured_fraction_full 0.999
_diffrn_reflns_point_group_measured_fraction_max 0.894
_diffrn_reflns_theta_full 25.242
_diffrn_reflns_theta_max 30.334
_diffrn_reflns_theta_min 2.713
_diffrn_source 'micro-focus sealed X-ray tube'
_diffrn_source_type 'PhotonJet (Mo) X-ray Source'
_exptl_absorpt_coefficient_mu 7.201
_exptl_absorpt_correction_T_max 1.00000
_exptl_absorpt_correction_T_min 0.12572
_exptl_absorpt_correction_type multi-scan
_exptl_absorpt_process_details
;
CrysAlisPro 1.171.43.105a (Rigaku Oxford Diffraction, 2024)
Empirical absorption correction using spherical harmonics,
implemented in SCALE3 ABSPACK scaling algorithm.
;
_exptl_crystal_colour black
_exptl_crystal_colour_primary black
_exptl_crystal_density_diffrn 1.827
_exptl_crystal_description plate
_exptl_crystal_F_000 1076
_exptl_crystal_size_max 0.35
_exptl_crystal_size_mid 0.28
_exptl_crystal_size_min 0.05
_refine_diff_density_max 2.741
_refine_diff_density_min -4.443
_refine_diff_density_rms 0.242
_refine_ls_extinction_coef 0.00067(14)
_refine_ls_extinction_expression Fc^*^=kFc[1+0.001xFc^2^\l^3^/sin(2\q)]^-1/4^
_refine_ls_extinction_method 'SHELXL-2018/3 (Sheldrick 2018)'
_refine_ls_goodness_of_fit_ref 1.060
_refine_ls_hydrogen_treatment constr
_refine_ls_matrix_type full
_refine_ls_number_parameters 298
_refine_ls_number_reflns 5431
_refine_ls_number_restraints 919
_refine_ls_restrained_S_all 1.002
_refine_ls_R_factor_all 0.0646
_refine_ls_R_factor_gt 0.0495
_refine_ls_shift/su_max 0.001
_refine_ls_shift/su_mean 0.000
_refine_ls_structure_factor_coef Fsqd
_refine_ls_weighting_details 'w=1/[\s^2^(Fo^2^)+(0.0491P)^2^+17.8463P] where P=(Fo^2^+2Fc^2^)/3'
_refine_ls_weighting_scheme calc
_refine_ls_wR_factor_gt 0.1114
_refine_ls_wR_factor_ref 0.1181
_reflns_Friedel_coverage 0.000
_reflns_number_gt 4428
_reflns_number_total 5431
_reflns_threshold_expression 'I > 2\s(I)'
_cod_data_source_file d5sc03465e2.cif
_cod_data_source_block zd036_2
_cod_depositor_comments 'Adding full bibliography for 1575153--1575159.cif.'
_cod_original_cell_volume 2019.94(7)
_cod_database_code 1575153
_shelx_shelxl_version_number 2018/3
_chemical_oxdiff_formula 'C56 H72 I8 N40 O8 Ir1 Mo1 '
_shelx_space_group_comment
;
The symmetry employed for this shelxl refinement is uniquely defined
by the following loop, which should always be used as a source of
symmetry information in preference to the above space-group names.
They are only intended as comments.
;
_shelx_estimated_absorpt_t_max 0.715
_shelx_estimated_absorpt_t_min 0.187
_olex2_refinement_description
;
1. Fixed Uiso
 At 1.5 times of:
  All C(H,H,H) groups
2. Restrained distances
 C11A-C10A = C11A-C7A = C10A-C9A = C9A-C8A = C8A-C7A
 1.42 with sigma of 0.02
 C11A-C16A = C7A-C12A
 1.5 with sigma of 0.02
 C10A-C15A = C9A-C14A = C8A-C13A
 1.51 with sigma of 0.02
 C11A-C9A = C11A-C8A
 2.29 with sigma of 0.04
 C11A-C15A = C11A-C12A = C10A-C14A
 2.6 with sigma of 0.04
 C10A-C8A = C9A-C7A
 2.3 with sigma of 0.04
 C9A-C13A = C8A-C12A
 2.61 with sigma of 0.04
 C11A-C10A \\sim C10A-C9A \\sim C9A-C8A \\sim C8A-C7A \\sim C7A-C11A
 with sigma of 0.02
 C11A-C9A \\sim C10A-C8A \\sim C9A-C7A \\sim C7A-C10A \\sim C11A-C8A
 with sigma of 0.04
 C11A-C16A \\sim C10A-C15A \\sim C9A-C14A \\sim C8A-C13A \\sim C7A-C12A
 with sigma of 0.02
 C16A-C10A \\sim C16A-C7A \\sim C15A-C11A \\sim C15A-C9A \\sim C14A-C10A \\sim
C14A-C8A \\sim C13A-C9A
 \\sim C13A-C7A \\sim C12A-C8A \\sim C12A-C11A
 with sigma of 0.04
 C11A-C10A \\sim C11B-C10B
 with sigma of 0.02
 C11A-C7A \\sim C11B-C7B
 with sigma of 0.02
 C11A-C16A \\sim C11B-C16B
 with sigma of 0.02
 C10A-C9A \\sim C10B-C9B
 with sigma of 0.02
 C10A-C15A \\sim C10B-C15B
 with sigma of 0.02
 C9A-C8A \\sim C9B-C8B
 with sigma of 0.02
 C9A-C14A \\sim C9B-C14B
 with sigma of 0.02
 C8A-C7A \\sim C8B-C7B
 with sigma of 0.02
 C8A-C13A \\sim C8B-C13B
 with sigma of 0.02
 C7A-C12A \\sim C7B-C12B
 with sigma of 0.02
 Ir1-C11A \\sim Ir1-C11B
 with sigma of 0.04
 Ir1-C10A \\sim Ir1-C10B
 with sigma of 0.04
 Ir1-C9A \\sim Ir1-C9B
 with sigma of 0.04
 Ir1-C8A \\sim Ir1-C8B
 with sigma of 0.04
 Ir1-C7A \\sim Ir1-C7B
 with sigma of 0.04
 Ir1-C12A \\sim Ir1-C12B
 with sigma of 0.04
 Ir1-C13A \\sim Ir1-C13B
 with sigma of 0.04
 Ir1-C14A \\sim Ir1-C14B
 with sigma of 0.04
 Ir1-C15A \\sim Ir1-C15B
 with sigma of 0.04
 Ir1-C16A \\sim Ir1-C16B
 with sigma of 0.04
 C11A-C9A \\sim C11B-C9B
 with sigma of 0.04
 C11A-C8A \\sim C11B-C8B
 with sigma of 0.04
 C11A-C12A \\sim C11B-C12B
 with sigma of 0.04
 C11A-C15A \\sim C11B-C15B
 with sigma of 0.04
 C10A-C8A \\sim C10B-C8B
 with sigma of 0.04
 C10A-C7A \\sim C10B-C7B
 with sigma of 0.04
 C10A-C14A \\sim C10B-C14B
 with sigma of 0.04
 C10A-C16A \\sim C10B-C16B
 with sigma of 0.04
 C9A-C7A \\sim C9B-C7B
 with sigma of 0.04
 C9A-C13A \\sim C9B-C13B
 with sigma of 0.04
 C9A-C15A \\sim C9B-C15B
 with sigma of 0.04
 C8A-C12A \\sim C8B-C12B
 with sigma of 0.04
 C8A-C14A \\sim C8B-C14B
 with sigma of 0.04
 C7A-C13A \\sim C7B-C13B
 with sigma of 0.04
 C7A-C16A \\sim C7B-C16B
 with sigma of 0.04
 C7B-C12B \\sim C16A-C11A \\sim C16B-C11B \\sim C15A-C10A \\sim C15B-C10B \\sim
C9A-C14A \\sim C9B-
 C14B \\sim C8A-C13A \\sim C8B-C13B \\sim C7A-C12A
 with sigma of 0.01
 C11A-C10A \\sim C11B-C10B \\sim C9A-C10A \\sim C9B-C10B \\sim C9A-C8A \\sim
C9B-C8B \\sim C8B-C7B ~
 C8A-C7A \\sim C7A-C11A \\sim C7B-C11B
 with sigma of 0.01
3. Restrained planarity
 C7A, C8A, C9A, C10A, C11A, C12A, C13A, C14A, C15A, C16A
 with sigma of 0.1
4. Uiso/Uaniso restraints and constraints
C7A \\sim C8A \\sim C9A \\sim C10A \\sim C11A \\sim C12A \\sim C13A \\sim C14A
\\sim C15A \\sim C16A: within 2A with sigma of 0.04 and sigma for terminal
atoms of 0.08 within 2A
C7A \\sim C7B \\sim C8A \\sim C8B \\sim C9A \\sim C9B \\sim C10A \\sim C10B
\\sim C11A \\sim C11B \\sim C12A \\sim C12B \\sim C13A \\sim C13B \\sim C14A
\\sim C14B \\sim C15A \\sim C15B \\sim C16A \\sim C16B: within 2A with sigma of
0.01 and sigma for terminal atoms of 0.02 within 2A
5. Rigid body (RIGU) restrains
 C7A, C8A, C9A, C10A, C11A, C12A, C13A, C14A, C15A, C16A
 with sigma for 1-2 distances of 0.004 and sigma for 1-3 distances of 0.004
 C7A, C7B, C8A, C8B, C9A, C9B, C10A, C10B, C11A, C11B, C12A, C12B, C13A, C13B,
 C14A, C14B, C15A, C15B, C16A, C16B
 with sigma for 1-2 distances of 0.004 and sigma for 1-3 distances of 0.004
6. Others
 Sof(C7B)=Sof(C8B)=Sof(C9B)=Sof(C10B)=Sof(C11B)=Sof(C12B)=Sof(H12D)=Sof(H12E)=
 Sof(H12F)=Sof(C13B)=Sof(H13D)=Sof(H13E)=Sof(H13F)=Sof(C14B)=Sof(H14D)=
 Sof(H14E)=Sof(H14F)=Sof(C15B)=Sof(H15D)=Sof(H15E)=Sof(H15F)=Sof(C16B)=
 Sof(H16D)=Sof(H16E)=Sof(H16F)=1-FVAR(1)
 Sof(C7A)=Sof(C8A)=Sof(C9A)=Sof(C10A)=Sof(C11A)=Sof(C12A)=Sof(H12A)=Sof(H12B)=
 Sof(H12C)=Sof(C13A)=Sof(H13A)=Sof(H13B)=Sof(H13C)=Sof(C14A)=Sof(H14A)=
 Sof(H14B)=Sof(H14C)=Sof(C15A)=Sof(H15A)=Sof(H15B)=Sof(H15C)=Sof(C16A)=
 Sof(H16A)=Sof(H16B)=Sof(H16C)=FVAR(1)
7.a Idealised Me refined as rotating group:
 C1(H1A,H1B,H1C), C2(H2A,H2B,H2C), C3(H3A,H3B,H3C), C4(H4A,H4B,H4C), C5(H5A,
 H5B,H5C), C6(H6A,H6B,H6C), C12A(H12A,H12B,H12C), C12B(H12D,H12E,H12F),
 C13A(H13A,H13B,H13C), C13B(H13D,H13E,H13F), C14A(H14A,H14B,H14C), C14B(H14D,
 H14E,H14F), C15A(H15A,H15B,H15C), C15B(H15D,H15E,H15F), C16A(H16A,H16B,H16C),
 C16B(H16D,H16E,H16F)
;
_olex2_submission_original_sample_id ZD036
_olex2_submission_special_instructions 'No special instructions were received'
_oxdiff_exptl_absorpt_empirical_details
;
Empirical correction (ABSPACK) includes:
- Absorption correction using spherical harmonics
- Frame scaling
;
_oxdiff_exptl_absorpt_empirical_full_max 4.427
_oxdiff_exptl_absorpt_empirical_full_min 0.627

loop_
_space_group_symop_operation_xyz
'x, y, z'
'-x, y+1/2, -z+1/2'
'-x, -y, -z'
'x, -y-1/2, z-1/2'

loop_
_atom_site_label
_atom_site_type_symbol
_atom_site_fract_x
_atom_site_fract_y
_atom_site_fract_z
_atom_site_U_iso_or_equiv
_atom_site_adp_type
_atom_site_occupancy
_atom_site_site_symmetry_order
_atom_site_calc_flag
_atom_site_refinement_flags_posn
_atom_site_refinement_flags_adp
_atom_site_refinement_flags_occupancy
_atom_site_disorder_assembly
_atom_site_disorder_group
Ir1 Ir 0.29889(2) 0.59731(3) 0.42451(2) 0.03026(11) Uani 1 1 d D . . . .
Mo1 Mo 0.17652(3) 0.63032(6) 0.39721(4) 0.02235(14) Uani 1 1 d . . . . .
N1 N 0.1190(3) 0.5389(7) 0.5063(4) 0.0278(12) Uani 1 1 d . . . . .
N2 N 0.1519(3) 0.5119(7) 0.2768(4) 0.0249(11) Uani 1 1 d . . . . .
N3 N 0.1596(3) 0.8638(7) 0.3983(5) 0.0354(15) Uani 1 1 d . . . . .
C1 C 0.1205(5) 0.6095(12) 0.6054(6) 0.048(2) Uani 1 1 d . . . . .
H1A H 0.149390 0.540230 0.650050 0.072 Uiso 1 1 calc R U . . .
H1B H 0.070629 0.618112 0.630835 0.072 Uiso 1 1 calc R U . . .
H1C H 0.142468 0.717931 0.602343 0.072 Uiso 1 1 calc R U . . .
C2 C 0.0875(5) 0.3758(9) 0.5057(6) 0.0363(17) Uani 1 1 d . . . . .
H2A H 0.089525 0.331046 0.437878 0.054 Uiso 1 1 calc R U . . .
H2B H 0.036666 0.381155 0.527569 0.054 Uiso 1 1 calc R U . . .
H2C H 0.115262 0.305646 0.551226 0.054 Uiso 1 1 calc R U . . .
C3 C 0.1976(4) 0.4373(10) 0.2014(6) 0.0363(16) Uani 1 1 d . . . . .
H3A H 0.189025 0.490296 0.136831 0.054 Uiso 1 1 calc R U . . .
H3B H 0.185705 0.321484 0.196022 0.054 Uiso 1 1 calc R U . . .
H3C H 0.248960 0.449606 0.220410 0.054 Uiso 1 1 calc R U . . .
C4 C 0.0751(4) 0.5061(10) 0.2473(5) 0.0317(15) Uani 1 1 d . . . . .
H4A H 0.058599 0.392787 0.245743 0.047 Uiso 1 1 calc R U . . .
H4B H 0.069200 0.554275 0.180767 0.047 Uiso 1 1 calc R U . . .
H4C H 0.045892 0.567228 0.295593 0.047 Uiso 1 1 calc R U . . .
C5 C 0.0848(4) 0.9227(9) 0.3951(7) 0.0384(18) Uani 1 1 d . . . . .
H5A H 0.076355 0.981163 0.332308 0.058 Uiso 1 1 calc R U . . .
H5B H 0.076428 0.996200 0.451539 0.058 Uiso 1 1 calc R U . . .
H5C H 0.051187 0.830379 0.399350 0.058 Uiso 1 1 calc R U . . .
C6 C 0.2106(5) 0.9999(9) 0.3909(8) 0.046(2) Uani 1 1 d . . . . .
H6A H 0.260712 0.958559 0.391256 0.069 Uiso 1 1 calc R U . . .
H6B H 0.203766 1.073002 0.447975 0.069 Uiso 1 1 calc R U . . .
H6C H 0.201527 1.059472 0.328702 0.069 Uiso 1 1 calc R U . . .
C7A C 0.3852(5) 0.6961(10) 0.5373(6) 0.0201(17) Uani 0.507(6) 1 d D U P A 1
C7B C 0.4126(8) 0.6699(12) 0.4690(9) 0.0227(18) Uani 0.493(6) 1 d D U P A 2
C8A C 0.3509(5) 0.5564(10) 0.5785(6) 0.0219(18) Uani 0.507(6) 1 d D U P A 1
C8B C 0.3703(7) 0.6030(11) 0.5479(7) 0.0247(17) Uani 0.493(6) 1 d D U P A 2
C9A C 0.3636(7) 0.4218(10) 0.5141(7) 0.0216(18) Uani 0.507(6) 1 d D U P A 1
C9B C 0.3571(8) 0.4360(11) 0.5249(8) 0.0206(18) Uani 0.493(6) 1 d D U P A 2
C10A C 0.4058(6) 0.4790(11) 0.4321(7) 0.0220(16) Uani 0.507(6) 1 d D U P A 1
C10B C 0.3905(6) 0.4027(10) 0.4311(7) 0.0192(18) Uani 0.493(6) 1 d D U P A 2
C11A C 0.4218(8) 0.6464(11) 0.4491(9) 0.0241(18) Uani 0.507(6) 1 d D U P A 1
C11B C 0.4277(6) 0.5450(10) 0.3987(7) 0.0236(18) Uani 0.493(6) 1 d D U P A 2
C12A C 0.3862(7) 0.8617(12) 0.5852(10) 0.030(3) Uani 0.507(6) 1 d D U P A 1
H12A H 0.385470 0.945378 0.533144 0.045 Uiso 0.507(6) 1 calc R U P A 1
H12B H 0.430541 0.873361 0.625735 0.045 Uiso 0.507(6) 1 calc R U P A 1
H12C H 0.343325 0.873981 0.627951 0.045 Uiso 0.507(6) 1 calc R U P A 1
C12B C 0.4436(8) 0.8389(13) 0.4632(13) 0.037(3) Uani 0.493(6) 1 d D U P A 2
H12D H 0.445760 0.873217 0.393119 0.055 Uiso 0.493(6) 1 calc R U P A 2
H12E H 0.492727 0.839863 0.492071 0.055 Uiso 0.493(6) 1 calc R U P A 2
H12F H 0.412297 0.913783 0.500506 0.055 Uiso 0.493(6) 1 calc R U P A 2
C13A C 0.3139(7) 0.5492(17) 0.6785(7) 0.029(3) Uani 0.507(6) 1 d D U P A 1
H13A H 0.276447 0.633931 0.682030 0.043 Uiso 0.507(6) 1 calc R U P A 1
H13B H 0.349991 0.566514 0.731656 0.043 Uiso 0.507(6) 1 calc R U P A 1
H13C H 0.291092 0.442375 0.687077 0.043 Uiso 0.507(6) 1 calc R U P A 1
C13B C 0.3481(8) 0.6867(18) 0.6429(8) 0.035(3) Uani 0.493(6) 1 d D U P A 2
H13D H 0.328616 0.794661 0.627168 0.052 Uiso 0.493(6) 1 calc R U P A 2
H13E H 0.390574 0.697699 0.686981 0.052 Uiso 0.493(6) 1 calc R U P A 2
H13F H 0.310508 0.622211 0.676466 0.052 Uiso 0.493(6) 1 calc R U P A 2
C14A C 0.3403(8) 0.2494(11) 0.5332(10) 0.032(3) Uani 0.507(6) 1 d D U P A 1
H14A H 0.291679 0.249000 0.563235 0.047 Uiso 0.507(6) 1 calc R U P A 1
H14B H 0.375060 0.197393 0.578908 0.047 Uiso 0.507(6) 1 calc R U P A 1
H14C H 0.338970 0.189493 0.469923 0.047 Uiso 0.507(6) 1 calc R U P A 1
C14B C 0.3192(8) 0.3128(15) 0.5895(10) 0.030(3) Uani 0.493(6) 1 d D U P A 2
H14D H 0.282219 0.367308 0.630090 0.044 Uiso 0.493(6) 1 calc R U P A 2
H14E H 0.354944 0.259988 0.633354 0.044 Uiso 0.493(6) 1 calc R U P A 2
H14F H 0.295758 0.230886 0.546983 0.044 Uiso 0.493(6) 1 calc R U P A 2
C15A C 0.4365(8) 0.3808(15) 0.3473(8) 0.031(3) Uani 0.507(6) 1 d D U P A 1
H15A H 0.409315 0.278850 0.340929 0.047 Uiso 0.507(6) 1 calc R U P A 1
H15B H 0.487972 0.356890 0.360709 0.047 Uiso 0.507(6) 1 calc R U P A 1
H15C H 0.432272 0.442864 0.285030 0.047 Uiso 0.507(6) 1 calc R U P A 1
C15B C 0.3927(8) 0.2417(12) 0.3782(9) 0.026(3) Uani 0.493(6) 1 d D U P A 2
H15D H 0.352716 0.173077 0.401922 0.039 Uiso 0.493(6) 1 calc R U P A 2
H15E H 0.439372 0.187986 0.392119 0.039 Uiso 0.493(6) 1 calc R U P A 2
H15F H 0.387566 0.258933 0.306047 0.039 Uiso 0.493(6) 1 calc R U P A 2
C16A C 0.4645(7) 0.7579(16) 0.3825(10) 0.034(3) Uani 0.507(6) 1 d D U P A 1
H16A H 0.455620 0.728761 0.312457 0.051 Uiso 0.507(6) 1 calc R U P A 1
H16B H 0.516601 0.747178 0.397590 0.051 Uiso 0.507(6) 1 calc R U P A 1
H16C H 0.449153 0.870413 0.393881 0.051 Uiso 0.507(6) 1 calc R U P A 1
C16B C 0.4712(7) 0.5614(18) 0.3045(9) 0.033(3) Uani 0.493(6) 1 d D U P A 2
H16D H 0.449046 0.494577 0.251894 0.049 Uiso 0.493(6) 1 calc R U P A 2
H16E H 0.521261 0.525001 0.316762 0.049 Uiso 0.493(6) 1 calc R U P A 2
H16F H 0.471527 0.675451 0.283371 0.049 Uiso 0.493(6) 1 calc R U P A 2

loop_
_atom_site_aniso_label
_atom_site_aniso_U_11
_atom_site_aniso_U_22
_atom_site_aniso_U_33
_atom_site_aniso_U_23
_atom_site_aniso_U_13
_atom_site_aniso_U_12
Ir1 0.01805(15) 0.02209(15) 0.05053(19) 0.01451(11) -0.01386(11) -0.00433(9)
Mo1 0.0186(3) 0.0170(3) 0.0314(3) 0.0017(2) -0.0088(2) -0.00090(18)
N1 0.024(3) 0.028(3) 0.032(3) -0.002(2) -0.003(2) 0.004(2)
N2 0.020(3) 0.027(3) 0.028(3) 0.002(2) -0.003(2) 0.000(2)
N3 0.025(3) 0.019(3) 0.062(4) 0.003(3) -0.018(3) 0.001(2)
C1 0.045(5) 0.064(6) 0.035(4) -0.014(4) 0.000(4) 0.008(4)
C2 0.049(5) 0.026(4) 0.033(4) 0.008(3) 0.003(3) 0.004(3)
C3 0.027(4) 0.049(4) 0.033(4) 0.000(3) 0.003(3) 0.001(3)
C4 0.023(4) 0.042(4) 0.030(3) 0.000(3) -0.006(3) -0.008(3)
C5 0.029(4) 0.024(3) 0.062(5) 0.001(3) -0.015(3) 0.002(3)
C6 0.040(5) 0.021(3) 0.077(6) 0.006(4) -0.024(4) -0.006(3)
C7A 0.014(4) 0.021(3) 0.025(4) 0.000(3) -0.010(3) -0.002(3)
C7B 0.020(4) 0.019(3) 0.029(4) -0.002(3) -0.006(3) 0.000(3)
C8A 0.018(4) 0.022(4) 0.025(4) 0.000(3) -0.003(3) 0.001(3)
C8B 0.023(4) 0.023(3) 0.028(3) -0.002(3) -0.008(3) 0.002(3)
C9A 0.018(4) 0.021(3) 0.026(3) 0.000(3) -0.004(3) 0.004(3)
C9B 0.017(4) 0.022(3) 0.023(3) 0.003(3) -0.002(3) 0.003(3)
C10A 0.018(3) 0.024(3) 0.024(3) 0.003(3) -0.003(3) 0.005(3)
C10B 0.017(4) 0.018(4) 0.023(3) 0.003(3) -0.002(3) 0.003(3)
C11A 0.019(4) 0.024(4) 0.028(4) -0.002(3) -0.008(3) 0.001(3)
C11B 0.023(4) 0.019(4) 0.029(4) 0.004(3) -0.002(3) 0.002(3)
C12A 0.028(6) 0.023(5) 0.039(6) -0.004(4) -0.013(5) 0.000(4)
C12B 0.029(6) 0.025(5) 0.057(7) 0.001(5) -0.016(5) -0.006(4)
C13A 0.021(6) 0.036(6) 0.029(5) 0.003(5) 0.000(4) 0.001(5)
C13B 0.037(6) 0.035(6) 0.031(5) -0.010(5) -0.009(5) 0.008(5)
C14A 0.040(7) 0.021(5) 0.034(6) 0.000(5) -0.003(5) 0.001(5)
C14B 0.039(7) 0.024(5) 0.026(6) 0.006(5) 0.008(5) 0.004(5)
C15A 0.029(6) 0.035(5) 0.030(5) -0.001(4) 0.003(4) 0.014(5)
C15B 0.038(7) 0.018(5) 0.022(5) 0.002(4) 0.003(5) 0.000(5)
C16A 0.025(5) 0.040(6) 0.036(6) 0.008(5) 0.001(4) 0.000(5)
C16B 0.025(6) 0.037(6) 0.035(6) 0.008(5) 0.009(5) 0.006(5)

loop_
_atom_type_symbol
_atom_type_description
_atom_type_scat_dispersion_real
_atom_type_scat_dispersion_imag
_atom_type_scat_source
C C 0.0033 0.0016 'International Tables Vol C Tables 4.2.6.8 and 6.1.1.4'
H H 0.0000 0.0000 'International Tables Vol C Tables 4.2.6.8 and 6.1.1.4'
Ir Ir -1.4442 7.9887 'International Tables Vol C Tables 4.2.6.8 and 6.1.1.4'
Mo Mo -1.6832 0.6857 'International Tables Vol C Tables 4.2.6.8 and 6.1.1.4'
N N 0.0061 0.0033 'International Tables Vol C Tables 4.2.6.8 and 6.1.1.4'

loop_
_exptl_crystal_face_index_h
_exptl_crystal_face_index_k
_exptl_crystal_face_index_l
_exptl_crystal_face_perp_dist
-3 -4 18 0.1733
0 -11 -6 0.1462
3 3 -18 0.1636
0 11 6 0.1288
-26 1 0 0.0250
26 -1 0 0.0250

loop_
_geom_angle_atom_site_label_1
_geom_angle_atom_site_label_2
_geom_angle_atom_site_label_3
_geom_angle
_geom_angle_site_symmetry_1
_geom_angle_site_symmetry_3
_geom_angle_publ_flag
Mo1 Ir1 C7A 136.5(2) . . ?
Mo1 Ir1 C8A 124.4(2) . . ?
Mo1 Ir1 C10B 142.8(2) . . ?
Mo1 Ir1 C11A 163.1(3) . . ?
Mo1 Ir1 C11B 162.3(2) . . ?
C7B Ir1 Mo1 156.8(3) . . ?
C7B Ir1 C10B 60.2(4) . . ?
C7B Ir1 C11B 35.1(2) . . ?
C8A Ir1 C7A 35.85(18) . . ?
C8A Ir1 C11A 59.7(3) . . ?
C8B Ir1 Mo1 136.8(3) . . ?
C8B Ir1 C7B 38.0(3) . . ?
C8B Ir1 C9B 39.0(3) . . ?
C8B Ir1 C10B 62.5(4) . . ?
C8B Ir1 C11B 60.8(4) . . ?
C9A Ir1 Mo1 133.3(3) . . ?
C9A Ir1 C7A 61.1(3) . . ?
C9A Ir1 C8A 36.8(2) . . ?
C9A Ir1 C11A 61.1(4) . . ?
C9B Ir1 Mo1 130.7(3) . . ?
C9B Ir1 C7B 62.9(4) . . ?
C9B Ir1 C10B 36.8(2) . . ?
C9B Ir1 C11B 60.1(4) . . ?
C10A Ir1 Mo1 159.6(2) . . ?
C10A Ir1 C7A 61.3(3) . . ?
C10A Ir1 C8A 61.6(3) . . ?
C10A Ir1 C9A 37.7(2) . . ?
C10A Ir1 C11A 36.8(2) . . ?
C10B Ir1 C11B 34.78(19) . . ?
C11A Ir1 C7A 35.6(2) . . ?
N1 Mo1 Ir1 111.55(17) . . ?
N2 Mo1 Ir1 107.36(17) . . ?
N2 Mo1 N1 107.7(2) . . ?
N2 Mo1 N3 117.8(3) . . ?
N3 Mo1 Ir1 105.78(18) . . ?
N3 Mo1 N1 106.7(3) . . ?
C1 N1 Mo1 121.4(5) . . ?
C1 N1 C2 112.3(6) . . ?
C2 N1 Mo1 124.3(5) . . ?
C3 N2 Mo1 131.2(5) . . ?
C3 N2 C4 111.0(6) . . ?
C4 N2 Mo1 117.5(4) . . ?
C5 N3 Mo1 118.6(5) . . ?
C5 N3 C6 110.3(6) . . ?
C6 N3 Mo1 130.8(5) . . ?
N1 C1 H1A 109.5 . . ?
N1 C1 H1B 109.5 . . ?
N1 C1 H1C 109.5 . . ?
H1A C1 H1B 109.5 . . ?
H1A C1 H1C 109.5 . . ?
H1B C1 H1C 109.5 . . ?
N1 C2 H2A 109.5 . . ?
N1 C2 H2B 109.5 . . ?
N1 C2 H2C 109.5 . . ?
H2A C2 H2B 109.5 . . ?
H2A C2 H2C 109.5 . . ?
H2B C2 H2C 109.5 . . ?
N2 C3 H3A 109.5 . . ?
N2 C3 H3B 109.5 . . ?
N2 C3 H3C 109.5 . . ?
H3A C3 H3B 109.5 . . ?
H3A C3 H3C 109.5 . . ?
H3B C3 H3C 109.5 . . ?
N2 C4 H4A 109.5 . . ?
N2 C4 H4B 109.5 . . ?
N2 C4 H4C 109.5 . . ?
H4A C4 H4B 109.5 . . ?
H4A C4 H4C 109.5 . . ?
H4B C4 H4C 109.5 . . ?
N3 C5 H5A 109.5 . . ?
N3 C5 H5B 109.5 . . ?
N3 C5 H5C 109.5 . . ?
H5A C5 H5B 109.5 . . ?
H5A C5 H5C 109.5 . . ?
H5B C5 H5C 109.5 . . ?
N3 C6 H6A 109.5 . . ?
N3 C6 H6B 109.5 . . ?
N3 C6 H6C 109.5 . . ?
H6A C6 H6B 109.5 . . ?
H6A C6 H6C 109.5 . . ?
H6B C6 H6C 109.5 . . ?
C8A C7A Ir1 70.7(4) . . ?
C8A C7A C12A 124.8(8) . . ?
C11A C7A Ir1 71.5(7) . . ?
C11A C7A C8A 107.5(6) . . ?
C11A C7A C12A 127.5(8) . . ?
C12A C7A Ir1 126.8(7) . . ?
C8B C7B Ir1 65.5(7) . . ?
C8B C7B C12B 127.1(9) . . ?
C11B C7B Ir1 79.4(8) . . ?
C11B C7B C8B 108.6(7) . . ?
C11B C7B C12B 124.0(9) . . ?
C12B C7B Ir1 125.5(11) . . ?
C7A C8A Ir1 73.5(4) . . ?
C7A C8A C9A 108.6(6) . . ?
C7A C8A C13A 125.3(8) . . ?
C9A C8A Ir1 68.8(5) . . ?
C9A C8A C13A 125.8(8) . . ?
C13A C8A Ir1 128.2(7) . . ?
C7B C8B Ir1 76.5(8) . . ?
C7B C8B C9B 107.7(6) . . ?
C7B C8B C13B 126.9(9) . . ?
C9B C8B Ir1 72.9(7) . . ?
C9B C8B C13B 125.2(9) . . ?
C13B C8B Ir1 120.2(9) . . ?
C8A C9A Ir1 74.4(4) . . ?
C8A C9A C10A 107.5(6) . . ?
C8A C9A C14A 125.6(8) . . ?
C10A C9A Ir1 70.1(6) . . ?
C10A C9A C14A 126.8(8) . . ?
C14A C9A Ir1 123.6(9) . . ?
C8B C9B Ir1 68.1(7) . . ?
C8B C9B C14B 127.1(8) . . ?
C10B C9B Ir1 77.6(7) . . ?
C10B C9B C8B 107.6(6) . . ?
C10B C9B C14B 125.3(8) . . ?
C14B C9B Ir1 122.7(11) . . ?
C9A C10A Ir1 72.2(6) . . ?
C9A C10A C11A 108.0(6) . . ?
C9A C10A C15A 127.5(8) . . ?
C11A C10A Ir1 76.2(8) . . ?
C11A C10A C15A 124.2(8) . . ?
C15A C10A Ir1 122.8(8) . . ?
C9B C10B Ir1 65.6(7) . . ?
C9B C10B C15B 126.6(8) . . ?
C11B C10B Ir1 76.6(6) . . ?
C11B C10B C9B 108.5(7) . . ?
C11B C10B C15B 124.6(8) . . ?
C15B C10B Ir1 127.7(8) . . ?
C7A C11A Ir1 72.8(6) . . ?
C7A C11A C10A 108.2(6) . . ?
C7A C11A C16A 124.6(8) . . ?
C10A C11A Ir1 67.0(7) . . ?
C10A C11A C16A 127.0(8) . . ?
C16A C11A Ir1 122.2(10) . . ?
C7B C11B Ir1 65.5(8) . . ?
C7B C11B C10B 107.4(7) . . ?
C7B C11B C16B 126.6(9) . . ?
C10B C11B Ir1 68.6(6) . . ?
C10B C11B C16B 125.9(8) . . ?
C16B C11B Ir1 128.6(9) . . ?
C7A C12A H12A 109.5 . . ?
C7A C12A H12B 109.5 . . ?
C7A C12A H12C 109.5 . . ?
H12A C12A H12B 109.5 . . ?
H12A C12A H12C 109.5 . . ?
H12B C12A H12C 109.5 . . ?
C7B C12B H12D 109.5 . . ?
C7B C12B H12E 109.5 . . ?
C7B C12B H12F 109.5 . . ?
H12D C12B H12E 109.5 . . ?
H12D C12B H12F 109.5 . . ?
H12E C12B H12F 109.5 . . ?
C8A C13A H13A 109.5 . . ?
C8A C13A H13B 109.5 . . ?
C8A C13A H13C 109.5 . . ?
H13A C13A H13B 109.5 . . ?
H13A C13A H13C 109.5 . . ?
H13B C13A H13C 109.5 . . ?
C8B C13B H13D 109.5 . . ?
C8B C13B H13E 109.5 . . ?
C8B C13B H13F 109.5 . . ?
H13D C13B H13E 109.5 . . ?
H13D C13B H13F 109.5 . . ?
H13E C13B H13F 109.5 . . ?
C9A C14A H14A 109.5 . . ?
C9A C14A H14B 109.5 . . ?
C9A C14A H14C 109.5 . . ?
H14A C14A H14B 109.5 . . ?
H14A C14A H14C 109.5 . . ?
H14B C14A H14C 109.5 . . ?
C9B C14B H14D 109.5 . . ?
C9B C14B H14E 109.5 . . ?
C9B C14B H14F 109.5 . . ?
H14D C14B H14E 109.5 . . ?
H14D C14B H14F 109.5 . . ?
H14E C14B H14F 109.5 . . ?
C10A C15A H15A 109.5 . . ?
C10A C15A H15B 109.5 . . ?
C10A C15A H15C 109.5 . . ?
H15A C15A H15B 109.5 . . ?
H15A C15A H15C 109.5 . . ?
H15B C15A H15C 109.5 . . ?
C10B C15B H15D 109.5 . . ?
C10B C15B H15E 109.5 . . ?
C10B C15B H15F 109.5 . . ?
H15D C15B H15E 109.5 . . ?
H15D C15B H15F 109.5 . . ?
H15E C15B H15F 109.5 . . ?
C11A C16A H16A 109.5 . . ?
C11A C16A H16B 109.5 . . ?
C11A C16A H16C 109.5 . . ?
H16A C16A H16B 109.5 . . ?
H16A C16A H16C 109.5 . . ?
H16B C16A H16C 109.5 . . ?
C11B C16B H16D 109.5 . . ?
C11B C16B H16E 109.5 . . ?
C11B C16B H16F 109.5 . . ?
H16D C16B H16E 109.5 . . ?
H16D C16B H16F 109.5 . . ?
H16E C16B H16F 109.5 . . ?

loop_
_geom_bond_atom_site_label_1
_geom_bond_atom_site_label_2
_geom_bond_distance
_geom_bond_site_symmetry_2
_geom_bond_publ_flag
Ir1 Mo1 2.2889(6) . ?
Ir1 C7A 2.329(9) . ?
Ir1 C7B 2.248(15) . ?
Ir1 C8A 2.292(9) . ?
Ir1 C8B 2.103(12) . ?
Ir1 C9A 2.218(12) . ?
Ir1 C9B 2.167(14) . ?
Ir1 C10A 2.192(11) . ?
Ir1 C10B 2.323(10) . ?
Ir1 C11A 2.313(15) . ?
Ir1 C11B 2.428(11) . ?
Mo1 N1 1.955(6) . ?
Mo1 N2 1.935(6) . ?
Mo1 N3 1.946(6) . ?
N1 C1 1.448(10) . ?
N1 C2 1.461(9) . ?
N2 C3 1.451(9) . ?
N2 C4 1.463(9) . ?
N3 C5 1.457(9) . ?
N3 C6 1.463(9) . ?
C1 H1A 0.9800 . ?
C1 H1B 0.9800 . ?
C1 H1C 0.9800 . ?
C2 H2A 0.9800 . ?
C2 H2B 0.9800 . ?
C2 H2C 0.9800 . ?
C3 H3A 0.9800 . ?
C3 H3B 0.9800 . ?
C3 H3C 0.9800 . ?
C4 H4A 0.9800 . ?
C4 H4B 0.9800 . ?
C4 H4C 0.9800 . ?
C5 H5A 0.9800 . ?
C5 H5B 0.9800 . ?
C5 H5C 0.9800 . ?
C6 H6A 0.9800 . ?
C6 H6B 0.9800 . ?
C6 H6C 0.9800 . ?
C7A C8A 1.423(6) . ?
C7A C11A 1.420(6) . ?
C7A C12A 1.506(7) . ?
C7B C8B 1.424(7) . ?
C7B C11B 1.421(7) . ?
C7B C12B 1.504(7) . ?
C8A C9A 1.424(6) . ?
C8A C13A 1.505(7) . ?
C8B C9B 1.428(7) . ?
C8B C13B 1.504(7) . ?
C9A C10A 1.425(6) . ?
C9A C14A 1.504(7) . ?
C9B C10B 1.426(7) . ?
C9B C14B 1.505(7) . ?
C10A C11A 1.426(6) . ?
C10A C15A 1.505(7) . ?
C10B C11B 1.423(7) . ?
C10B C15B 1.503(7) . ?
C11A C16A 1.502(7) . ?
C11B C16B 1.501(7) . ?
C12A H12A 0.9800 . ?
C12A H12B 0.9800 . ?
C12A H12C 0.9800 . ?
C12B H12D 0.9800 . ?
C12B H12E 0.9800 . ?
C12B H12F 0.9800 . ?
C13A H13A 0.9800 . ?
C13A H13B 0.9800 . ?
C13A H13C 0.9800 . ?
C13B H13D 0.9800 . ?
C13B H13E 0.9800 . ?
C13B H13F 0.9800 . ?
C14A H14A 0.9800 . ?
C14A H14B 0.9800 . ?
C14A H14C 0.9800 . ?
C14B H14D 0.9800 . ?
C14B H14E 0.9800 . ?
C14B H14F 0.9800 . ?
C15A H15A 0.9800 . ?
C15A H15B 0.9800 . ?
C15A H15C 0.9800 . ?
C15B H15D 0.9800 . ?
C15B H15E 0.9800 . ?
C15B H15F 0.9800 . ?
C16A H16A 0.9800 . ?
C16A H16B 0.9800 . ?
C16A H16C 0.9800 . ?
C16B H16D 0.9800 . ?
C16B H16E 0.9800 . ?
C16B H16F 0.9800 . ?

loop_
_geom_torsion_atom_site_label_1
_geom_torsion_atom_site_label_2
_geom_torsion_atom_site_label_3
_geom_torsion_atom_site_label_4
_geom_torsion
_geom_torsion_site_symmetry_1
_geom_torsion_site_symmetry_2
_geom_torsion_site_symmetry_3
_geom_torsion_site_symmetry_4
_geom_torsion_publ_flag
Ir1 C7A C8A C9A 60.1(5) . . . . ?
Ir1 C7A C8A C13A -125.5(9) . . . . ?
Ir1 C7A C11A C10A -57.8(10) . . . . ?
Ir1 C7A C11A C16A 117.7(16) . . . . ?
Ir1 C7B C8B C9B 66.8(10) . . . . ?
Ir1 C7B C8B C13B -117.9(14) . . . . ?
Ir1 C7B C11B C10B -55.7(10) . . . . ?
Ir1 C7B C11B C16B 121.1(14) . . . . ?
Ir1 C8A C9A C10A 62.8(8) . . . . ?
Ir1 C8A C9A C14A -120.5(12) . . . . ?
Ir1 C8B C9B C10B 68.2(10) . . . . ?
Ir1 C8B C9B C14B -115.2(16) . . . . ?
Ir1 C9A C10A C11A 68.4(10) . . . . ?
Ir1 C9A C10A C15A -118.0(13) . . . . ?
Ir1 C9B C10B C11B 65.2(9) . . . . ?
Ir1 C9B C10B C15B -119.9(12) . . . . ?
Ir1 C10A C11A C7A 61.5(10) . . . . ?
Ir1 C10A C11A C16A -113.9(16) . . . . ?
Ir1 C10B C11B C7B 53.9(11) . . . . ?
Ir1 C10B C11B C16B -123.0(13) . . . . ?
C7A C8A C9A Ir1 -63.1(5) . . . . ?
C7A C8A C9A C10A -0.3(9) . . . . ?
C7A C8A C9A C14A 176.4(12) . . . . ?
C7B C8B C9B Ir1 -69.2(11) . . . . ?
C7B C8B C9B C10B -1.0(17) . . . . ?
C7B C8B C9B C14B 175.5(15) . . . . ?
C8A C7A C11A Ir1 61.9(6) . . . . ?
C8A C7A C11A C10A 4.0(14) . . . . ?
C8A C7A C11A C16A 179.5(13) . . . . ?
C8A C9A C10A Ir1 -65.6(6) . . . . ?
C8A C9A C10A C11A 2.8(14) . . . . ?
C8A C9A C10A C15A 176.4(11) . . . . ?
C8B C7B C11B Ir1 59.4(11) . . . . ?
C8B C7B C11B C10B 3.7(18) . . . . ?
C8B C7B C11B C16B -179.5(13) . . . . ?
C8B C9B C10B Ir1 -61.9(10) . . . . ?
C8B C9B C10B C11B 3.3(16) . . . . ?
C8B C9B C10B C15B 178.1(12) . . . . ?
C9A C10A C11A Ir1 -65.7(9) . . . . ?
C9A C10A C11A C7A -4.3(16) . . . . ?
C9A C10A C11A C16A -179.6(14) . . . . ?
C9B C10B C11B Ir1 -58.2(9) . . . . ?
C9B C10B C11B C7B -4.3(16) . . . . ?
C9B C10B C11B C16B 178.8(13) . . . . ?
C11A C7A C8A Ir1 -62.4(9) . . . . ?
C11A C7A C8A C9A -2.3(10) . . . . ?
C11A C7A C8A C13A 172.1(12) . . . . ?
C11B C7B C8B Ir1 -68.4(12) . . . . ?
C11B C7B C8B C9B -1.6(18) . . . . ?
C11B C7B C8B C13B 173.7(13) . . . . ?
C12A C7A C8A Ir1 121.9(9) . . . . ?
C12A C7A C8A C9A -177.9(10) . . . . ?
C12A C7A C8A C13A -3.5(14) . . . . ?
C12A C7A C11A Ir1 -122.7(11) . . . . ?
C12A C7A C11A C10A 179.5(11) . . . . ?
C12A C7A C11A C16A -5(2) . . . . ?
C12B C7B C8B Ir1 117.1(17) . . . . ?
C12B C7B C8B C9B -176.1(15) . . . . ?
C12B C7B C8B C13B -1(3) . . . . ?
C12B C7B C11B Ir1 -125.9(17) . . . . ?
C12B C7B C11B C10B 178.3(14) . . . . ?
C12B C7B C11B C16B -5(3) . . . . ?
C13A C8A C9A Ir1 122.5(9) . . . . ?
C13A C8A C9A C10A -174.7(11) . . . . ?
C13A C8A C9A C14A 2.0(15) . . . . ?
C13B C8B C9B Ir1 115.3(13) . . . . ?
C13B C8B C9B C10B -176.5(13) . . . . ?
C13B C8B C9B C14B 0(2) . . . . ?
C14A C9A C10A Ir1 117.7(13) . . . . ?
C14A C9A C10A C11A -173.8(13) . . . . ?
C14A C9A C10A C15A 0(2) . . . . ?
C14B C9B C10B Ir1 121.5(16) . . . . ?
C14B C9B C10B C11B -173.3(14) . . . . ?
C14B C9B C10B C15B 2(2) . . . . ?
C15A C10A C11A Ir1 120.5(12) . . . . ?
C15A C10A C11A C7A -178.1(11) . . . . ?
C15A C10A C11A C16A 7(2) . . . . ?
C15B C10B C11B Ir1 126.8(12) . . . . ?
C15B C10B C11B C7B -179.3(13) . . . . ?
C15B C10B C11B C16B 4(2) . . . . ?

loop_
_exptl_oxdiff_crystal_face_indexfrac_h
_exptl_oxdiff_crystal_face_indexfrac_k
_exptl_oxdiff_crystal_face_indexfrac_l
_exptl_oxdiff_crystal_face_x
_exptl_oxdiff_crystal_face_y
_exptl_oxdiff_crystal_face_z
-2.8351 -3.8946 17.6698 0.6297 -0.5933 0.5016
-0.3765 -11.0691 -5.6068 0.3883 -0.3718 -0.8432
2.8056 3.0135 -18.1197 -0.5989 0.5638 -0.5688
0.3774 11.0702 5.6012 -0.3885 0.3720 0.8431
-25.7112 1.2108 -0.4974 -0.6840 -0.7234 0.0938
25.7112 -1.2108 0.4974 0.6840 0.7234 -0.0938
